data_9016946
loop_
_publ_author_name
'Bosi, F.'
'Skogby, H.'
'Halenius, U.'
'Reznitskii, L.'

_publ_section_title
;
 Crystallographic and spectroscopic characterization of Fe-bearing
 chromo-alumino-povondraite and its relations with oxy-chromium-dravite and oxy-dravite
;
_journal_name_full 'American Mineralogist'
_journal_page_first 1557
_journal_page_last 1564
_journal_volume 98
_journal_year 2013
_chemical_compound_source 'Sludyanka crystalline complex, Lake Baikal, Russia'
_chemical_formula_sum 'Al3.807 B3 Ca0.19 Cr2.103 F0.23 Fe0.468 H3.08 K0.02 Mg2.412 Na0.76 O30.77 Si6 Ti0.06 V0.192'
_chemical_name_mineral Chromo-alumino-povondraite
_space_group_IT_number 160
_space_group_name_Hall 'R 3 -2"'
_space_group_name_H-M_alt 'R 3 m :H'
_symmetry_space_group_name_H-M 'R 3 m :H'
_cell_angle_alpha 90
_cell_angle_beta 90
_cell_angle_gamma 120
_cell_formula_units_Z 3
_cell_length_a 16.0032
_cell_length_b 16.0032
_cell_length_c 7.28230
_cell_volume 1615.150
_database_code_amcsd 0020261
_exptl_crystal_density_diffrn 3.196
_cod_data_source_file inputs/fixed/downloads/05/05574.cif
_cod_data_source_block 05574
_cod_original_sg_symbol_H-M 'R 3 m'
_cod_original_formula_sum 'Na.76 Ca.19 K.02 Cr2.103 Mg2.412 Al3.807 Ti.06 Fe.468 V.192 Si6 B3 O30.77 F.23 H3.08'
_cod_database_code 9016946

loop_
_space_group_symop_operation_xyz
x,y,z
2/3+x,1/3+y,1/3+z
1/3+x,2/3+y,2/3+z
x,x-y,z
2/3+x,1/3+x-y,1/3+z
1/3+x,2/3+x-y,2/3+z
-y,-x,z
2/3-y,1/3-x,1/3+z
1/3-y,2/3-x,2/3+z
-x+y,y,z
2/3-x+y,1/3+y,1/3+z
1/3-x+y,2/3+y,2/3+z
-y,x-y,z
2/3-y,1/3+x-y,1/3+z
1/3-y,2/3+x-y,2/3+z
-x+y,-x,z
2/3-x+y,1/3-x,1/3+z
1/3-x+y,2/3-x,2/3+z

loop_
_atom_site_aniso_label
_atom_site_aniso_U_11
_atom_site_aniso_U_22
_atom_site_aniso_U_33
_atom_site_aniso_U_12
_atom_site_aniso_U_13
_atom_site_aniso_U_23
NaX 0.01760 0.01760 0.01760 0.00880 0.00000 0.00000
CaX 0.01760 0.01760 0.01760 0.00880 0.00000 0.00000
KX 0.01760 0.01760 0.01760 0.00880 0.00000 0.00000
CrY 0.00497 0.00441 0.00696 0.00248 -0.00106 -0.00053
MgY 0.00497 0.00441 0.00696 0.00248 -0.00106 -0.00053
AlY 0.00497 0.00441 0.00696 0.00248 -0.00106 -0.00053
TiY 0.00497 0.00441 0.00696 0.00248 -0.00106 -0.00053
AlZ 0.00558 0.00603 0.00675 0.00282 -0.00016 0.00023
MgZ 0.00558 0.00603 0.00675 0.00282 -0.00016 0.00023
FeZ 0.00558 0.00603 0.00675 0.00282 -0.00016 0.00023
VZ 0.00558 0.00603 0.00675 0.00282 -0.00016 0.00023
CrZ 0.00558 0.00603 0.00675 0.00282 -0.00016 0.00023
Si 0.00543 0.00513 0.00684 0.00257 -0.00059 -0.00058
B 0.00720 0.00660 0.01020 0.00330 0.00000 0.00010
O1 0.00860 0.00860 0.00960 0.00430 0.00000 0.00000
F1 0.00860 0.00860 0.00960 0.00430 0.00000 0.00000
O-H1 0.00860 0.00860 0.00960 0.00430 0.00000 0.00000
O2 0.00820 0.00690 0.01150 0.00350 0.00034 0.00070
O3 0.01650 0.01350 0.00600 0.00820 0.00090 0.00040
O4 0.00880 0.01720 0.01030 0.00860 -0.00020 -0.00050
O5 0.01560 0.00810 0.01080 0.00780 0.00160 0.00080
O6 0.01130 0.00810 0.00720 0.00510 -0.00060 -0.00110
O7 0.00920 0.00790 0.01080 0.00170 -0.00290 -0.00100
O8 0.00610 0.00980 0.01940 0.00380 0.00110 0.00260

loop_
_atom_site_label
_atom_site_fract_x
_atom_site_fract_y
_atom_site_fract_z
_atom_site_occupancy
_atom_site_U_iso_or_equiv
_atom_site_type_symbol
_atom_site_attached_hydrogens
NaX 0.00000 0.00000 0.22677 0.76000 0.01760 Na 0
CaX 0.00000 0.00000 0.22677 0.19000 0.01760 Ca 0
KX 0.00000 0.00000 0.22677 0.02000 0.01760 K 0
CrY 0.12364 0.06182 0.63687 0.64700 0.00539 Cr 0
MgY 0.12364 0.06182 0.63687 0.32800 0.00539 Mg 0
AlY 0.12364 0.06182 0.63687 0.02300 0.00539 Al 0
TiY 0.12364 0.06182 0.63687 0.02000 0.00539 Ti 0
AlZ 0.29802 0.26200 0.60991 0.62300 0.00616 Al 0
MgZ 0.29802 0.26200 0.60991 0.23800 0.00616 Mg 0
FeZ 0.29802 0.26200 0.60991 0.07800 0.00616 Fe 0
VZ 0.29802 0.26200 0.60991 0.03200 0.00616 V 0
CrZ 0.29802 0.26200 0.60991 0.02700 0.00616 Cr 0
Si 0.19074 0.18901 0.00000 1.00000 0.00584 Si 0
B 0.11002 0.22004 0.45390 1.00000 0.00810 B 0
O1 0.00000 0.00000 0.76660 0.69000 0.00890 O 0
F1 0.00000 0.00000 0.76660 0.23000 0.00890 F 0
O-H1 0.00000 0.00000 0.76660 0.08000 0.00890 O 1
O2 0.06053 0.12106 0.48759 1.00000 0.00900 O 0
O3 0.25870 0.12935 0.51092 1.00000 0.01170 O 0
H3 0.24900 0.12450 0.40000 1.00000 0.01800 H 0
O4 0.09266 0.18532 0.07159 1.00000 0.01120 O 0
O5 0.18290 0.09145 0.09164 1.00000 0.01070 O 0
O6 0.19286 0.18338 0.77946 1.00000 0.00875 O 0
O7 0.28371 0.28346 0.07566 1.00000 0.01044 O 0
O8 0.20825 0.26879 0.43905 1.00000 0.01187 O 0

loop_
_cod_changelog_entry_id
_cod_changelog_entry_author
_cod_changelog_entry_date
_cod_changelog_entry_text
1
;cod-tools version 3.8.0
Id: cif_guess_AMCSD_atom_types 9574 2023-05-10 09:00:05Z saulius
;
2023-05-10T18:57:31+03:00
;Derived atom types and hydrogen counts
from atom names that follow the AMCSD naming convention
(Wat == water, O-H == hydroxyl).
;

loop_
_cod_related_entry_id
_cod_related_entry_database
_cod_related_entry_code
1 AMCSD 0020261
